data_4317148
loop_
_publ_author_name
'Sara S. Rocks'
'William W. Brennessel'
'Timothy E. Machonkin'
'Patrick L. Holland'

_publ_section_title
;
 Solution and Structural Characterization of Iron(II) Complexes with
 Ortho-Halogenated Phenolates: Insights Into Potential Substrate Binding
 Modes in Hydroquinone Dioxygenases
;
_journal_name_full 'Inorganic Chemistry'
_journal_page_first 10914
_journal_page_last 10929
_journal_paper_doi 10.1021/ic101377u
_journal_volume 49
_journal_year 2010
_chemical_formula_moiety 'C36 H36 Cl2 Fe N3 O, C F3 O3 S'
_chemical_formula_sum 'C37 H36 Cl2 F3 Fe N3 O4 S'
_chemical_formula_weight 802.50
_chemical_name_common holssr13
_chemical_name_systematic
;
 ?
;
_space_group_IT_number 14
_symmetry_cell_setting monoclinic
_symmetry_space_group_name_Hall '-P 2ybc'
_symmetry_space_group_name_H-M 'P 1 21/c 1'
_atom_sites_solution_hydrogens geom
_atom_sites_solution_primary direct
_atom_sites_solution_secondary difmap
_audit_creation_method SHELXL-97
_cell_angle_alpha 90.00
_cell_angle_beta 101.686(5)
_cell_angle_gamma 90.00
_cell_formula_units_Z 4
_cell_length_a 14.686(4)
_cell_length_b 16.131(4)
_cell_length_c 15.192(4)
_cell_measurement_reflns_used 4087
_cell_measurement_temperature 100.0(1)
_cell_measurement_theta_max 27.37
_cell_measurement_theta_min 2.17
_cell_volume 3524.4(16)
_computing_cell_refinement 'SAINT (Bruker, 2007)'
_computing_data_collection 'APEX2 (Bruker, 2007)'
_computing_data_reduction 'SAINT (Bruker, 2007)'
_computing_molecular_graphics 'SHELXTL (Sheldrick, 2008)'
_computing_publication_material 'SHELXTL (Sheldrick, 2008)'
_computing_structure_refinement 'SHELXL-97 (Sheldrick, 2008)'
_computing_structure_solution 'SIR97 (Altomare et al., 1999)'
_diffrn_ambient_temperature 100.0(1)
_diffrn_measured_fraction_theta_full 1.000
_diffrn_measured_fraction_theta_max 1.000
_diffrn_measurement_device_type 'Bruker SMART APEX II CCD Platform'
_diffrn_measurement_method 'area detector, \w scans per \f'
_diffrn_radiation_monochromator graphite
_diffrn_radiation_source 'fine-focus sealed tube'
_diffrn_radiation_type MoK\a
_diffrn_radiation_wavelength 0.71073
_diffrn_reflns_av_R_equivalents 0.2090
_diffrn_reflns_av_sigmaI/netI 0.1376
_diffrn_reflns_limit_h_max 17
_diffrn_reflns_limit_h_min -17
_diffrn_reflns_limit_k_max 19
_diffrn_reflns_limit_k_min -19
_diffrn_reflns_limit_l_max 18
_diffrn_reflns_limit_l_min -18
_diffrn_reflns_number 36342
_diffrn_reflns_theta_full 25.03
_diffrn_reflns_theta_max 25.03
_diffrn_reflns_theta_min 1.42
_exptl_absorpt_coefficient_mu 0.700
_exptl_absorpt_correction_T_max 0.9725
_exptl_absorpt_correction_T_min 0.8389
_exptl_absorpt_correction_type multi-scan
_exptl_absorpt_process_details 'SADABS (Sheldrick, 2007)'
_exptl_crystal_colour yellow
_exptl_crystal_density_diffrn 1.512
_exptl_crystal_density_method 'not measured'
_exptl_crystal_description plate
_exptl_crystal_F_000 1656
_exptl_crystal_size_max 0.26
_exptl_crystal_size_mid 0.22
_exptl_crystal_size_min 0.04
_refine_diff_density_max 0.563
_refine_diff_density_min -0.403
_refine_diff_density_rms 0.091
_refine_ls_extinction_method none
_refine_ls_goodness_of_fit_ref 0.963
_refine_ls_hydrogen_treatment constr
_refine_ls_matrix_type full
_refine_ls_number_parameters 463
_refine_ls_number_reflns 6232
_refine_ls_number_restraints 0
_refine_ls_restrained_S_all 0.963
_refine_ls_R_factor_all 0.1394
_refine_ls_R_factor_gt 0.0514
_refine_ls_shift/su_max 0.000
_refine_ls_shift/su_mean 0.000
_refine_ls_structure_factor_coef Fsqd
_refine_ls_weighting_details 'calc w=1/[\s^2^(Fo^2^)+(0.0554P)^2^+0.0000P] where P=(Fo^2^+2Fc^2^)/3'
_refine_ls_weighting_scheme calc
_refine_ls_wR_factor_gt 0.0985
_refine_ls_wR_factor_ref 0.1394
_reflns_number_gt 3155
_reflns_number_total 6232
_reflns_threshold_expression >2sigma(I)
_cod_data_source_file ic101377u_si_002_1.cif
_cod_data_source_block 2A
_cod_original_cell_volume 3524.5(16)
_cod_database_code 4317148

loop_
_symmetry_equiv_pos_as_xyz
'x, y, z'
'-x, y+1/2, -z+1/2'
'-x, -y, -z'
'x, -y-1/2, z-1/2'

loop_
_atom_site_label
_atom_site_type_symbol
_atom_site_fract_x
_atom_site_fract_y
_atom_site_fract_z
_atom_site_U_iso_or_equiv
_atom_site_adp_type
_atom_site_occupancy
_atom_site_symmetry_multiplicity
_atom_site_calc_flag
_atom_site_refinement_flags
_atom_site_disorder_assembly
_atom_site_disorder_group
Fe1 Fe 0.19477(6) 0.52249(5) 0.22375(5) 0.0257(2) Uani 1 1 d . . .
Cl1 Cl 0.13318(10) 0.50721(8) 0.01528(9) 0.0320(4) Uani 1 1 d . . .
Cl2 Cl 0.39820(12) 0.72274(10) 0.16194(10) 0.0480(5) Uani 1 1 d . . .
N1 N 0.1802(3) 0.3960(3) 0.2078(3) 0.0270(11) Uani 1 1 d . . .
N2 N 0.2120(3) 0.5046(3) 0.3652(3) 0.0251(11) Uani 1 1 d . . .
N3 N 0.0553(3) 0.5516(3) 0.2098(3) 0.0262(11) Uani 1 1 d . . .
C1 C 0.1058(4) 0.3592(3) 0.2473(4) 0.0282(14) Uani 1 1 d . . .
H1 H 0.0991 0.2993 0.2300 0.034 Uiso 1 1 calc R . .
C2 C 0.1366(4) 0.3654(3) 0.3499(3) 0.0281(14) Uani 1 1 d . . .
H2A H 0.0955 0.3299 0.3781 0.034 Uiso 1 1 calc R . .
H2B H 0.2006 0.3434 0.3677 0.034 Uiso 1 1 calc R . .
C3 C 0.1345(4) 0.4530(3) 0.3862(4) 0.0264(13) Uani 1 1 d . . .
H3 H 0.1443 0.4487 0.4532 0.032 Uiso 1 1 calc R . .
C4 C 0.0404(4) 0.4919(3) 0.3536(3) 0.0284(14) Uani 1 1 d . . .
H4A H 0.0436 0.5506 0.3732 0.034 Uiso 1 1 calc R . .
H4B H -0.0051 0.4636 0.3832 0.034 Uiso 1 1 calc R . .
C5 C 0.0043(4) 0.4892(3) 0.2525(3) 0.0268(13) Uani 1 1 d . . .
H5 H -0.0631 0.5047 0.2399 0.032 Uiso 1 1 calc R . .
C6 C 0.0136(4) 0.4024(3) 0.2142(4) 0.0265(13) Uani 1 1 d . . .
H6A H -0.0364 0.3671 0.2288 0.032 Uiso 1 1 calc R . .
H6B H 0.0031 0.4067 0.1479 0.032 Uiso 1 1 calc R . .
C7 C 0.2275(4) 0.3495(3) 0.1670(4) 0.0279(14) Uani 1 1 d . . .
H7 H 0.2083 0.2938 0.1544 0.034 Uiso 1 1 calc R . .
C8 C 0.3101(4) 0.3794(3) 0.1391(4) 0.0256(13) Uani 1 1 d . . .
C9 C 0.3684(4) 0.4328(3) 0.1940(4) 0.0303(14) Uani 1 1 d . . .
H9 H 0.3541 0.4482 0.2501 0.036 Uiso 1 1 calc R . .
C10 C 0.4468(4) 0.4648(4) 0.1704(4) 0.0383(16) Uani 1 1 d . . .
H10 H 0.4851 0.5034 0.2082 0.046 Uiso 1 1 calc R . .
C11 C 0.4685(4) 0.4394(4) 0.0904(4) 0.0393(16) Uani 1 1 d . . .
H11 H 0.5234 0.4595 0.0736 0.047 Uiso 1 1 calc R . .
C12 C 0.4117(4) 0.3857(4) 0.0349(4) 0.0361(15) Uani 1 1 d . . .
H12 H 0.4279 0.3699 -0.0202 0.043 Uiso 1 1 calc R . .
C13 C 0.3319(4) 0.3538(3) 0.0560(4) 0.0321(15) Uani 1 1 d . . .
C14 C 0.2690(4) 0.2981(4) -0.0056(4) 0.0401(16) Uani 1 1 d . . .
H14A H 0.3008 0.2776 -0.0521 0.060 Uiso 1 1 calc R . .
H14B H 0.2130 0.3286 -0.0338 0.060 Uiso 1 1 calc R . .
H14C H 0.2516 0.2510 0.0284 0.060 Uiso 1 1 calc R . .
C15 C 0.2720(4) 0.5267(3) 0.4329(4) 0.0248(13) Uani 1 1 d . . .
H15 H 0.2581 0.5116 0.4891 0.030 Uiso 1 1 calc R . .
C16 C 0.3584(4) 0.5712(3) 0.4389(4) 0.0269(13) Uani 1 1 d . . .
C17 C 0.3918(4) 0.5986(3) 0.3626(4) 0.0282(14) Uani 1 1 d . . .
H17 H 0.3533 0.5930 0.3046 0.034 Uiso 1 1 calc R . .
C18 C 0.4772(4) 0.6325(4) 0.3708(4) 0.0331(15) Uani 1 1 d . . .
H18 H 0.4981 0.6497 0.3185 0.040 Uiso 1 1 calc R . .
C19 C 0.5344(4) 0.6427(4) 0.4542(4) 0.0370(15) Uani 1 1 d . . .
H19 H 0.5950 0.6653 0.4596 0.044 Uiso 1 1 calc R . .
C20 C 0.5019(4) 0.6193(3) 0.5296(4) 0.0310(14) Uani 1 1 d . . .
H20 H 0.5408 0.6270 0.5871 0.037 Uiso 1 1 calc R . .
C21 C 0.4157(4) 0.5855(3) 0.5241(4) 0.0270(14) Uani 1 1 d . . .
C22 C 0.3853(4) 0.5622(4) 0.6093(4) 0.0351(15) Uani 1 1 d . . .
H22A H 0.4308 0.5826 0.6610 0.053 Uiso 1 1 calc R . .
H22B H 0.3808 0.5017 0.6129 0.053 Uiso 1 1 calc R . .
H22C H 0.3244 0.5869 0.6097 0.053 Uiso 1 1 calc R . .
C23 C 0.0072(4) 0.6103(3) 0.1688(3) 0.0283(14) Uani 1 1 d . . .
H23 H -0.0585 0.6070 0.1622 0.034 Uiso 1 1 calc R . .
C24 C 0.0451(4) 0.6831(3) 0.1307(4) 0.0304(14) Uani 1 1 d . . .
C25 C 0.0068(4) 0.7026(3) 0.0411(4) 0.0360(15) Uani 1 1 d . . .
H25 H -0.0413 0.6693 0.0075 0.043 Uiso 1 1 calc R . .
C26 C 0.0391(5) 0.7701(4) 0.0023(4) 0.0443(17) Uani 1 1 d . . .
H26 H 0.0153 0.7825 -0.0592 0.053 Uiso 1 1 calc R . .
C27 C 0.1047(5) 0.8192(4) 0.0516(4) 0.0434(18) Uani 1 1 d . . .
H27 H 0.1259 0.8664 0.0242 0.052 Uiso 1 1 calc R . .
C28 C 0.1417(4) 0.8023(4) 0.1409(4) 0.0412(16) Uani 1 1 d . . .
H28 H 0.1877 0.8379 0.1742 0.049 Uiso 1 1 calc R . .
C29 C 0.1116(4) 0.7329(3) 0.1822(4) 0.0312(14) Uani 1 1 d . . .
C30 C 0.1484(4) 0.7182(4) 0.2796(4) 0.0432(17) Uani 1 1 d . . .
H30A H 0.1040 0.6844 0.3042 0.065 Uiso 1 1 calc R . .
H30B H 0.1572 0.7714 0.3112 0.065 Uiso 1 1 calc R . .
H30C H 0.2080 0.6890 0.2875 0.065 Uiso 1 1 calc R . .
O1 O 0.2540(2) 0.5999(2) 0.1635(2) 0.0283(9) Uani 1 1 d . . .
C31 C 0.2693(4) 0.6151(3) 0.0826(4) 0.0273(13) Uani 1 1 d . . .
C32 C 0.2216(4) 0.5767(3) 0.0053(4) 0.0286(14) Uani 1 1 d . . .
C33 C 0.2398(4) 0.5916(4) -0.0796(4) 0.0337(15) Uani 1 1 d . . .
H33 H 0.2056 0.5637 -0.1308 0.040 Uiso 1 1 calc R . .
C34 C 0.3080(4) 0.6472(4) -0.0880(4) 0.0383(16) Uani 1 1 d . . .
H34 H 0.3217 0.6578 -0.1455 0.046 Uiso 1 1 calc R . .
C35 C 0.3567(4) 0.6876(4) -0.0138(4) 0.0379(16) Uani 1 1 d . . .
H35 H 0.4038 0.7263 -0.0197 0.045 Uiso 1 1 calc R . .
C36 C 0.3366(4) 0.6716(3) 0.0692(4) 0.0330(15) Uani 1 1 d . . .
S1 S 0.19841(10) 0.09610(9) 0.16179(10) 0.0298(4) Uani 1 1 d . . .
O2 O 0.2468(3) 0.1251(2) 0.0944(2) 0.0419(11) Uani 1 1 d . . .
O3 O 0.1240(3) 0.1476(2) 0.1765(3) 0.0380(10) Uani 1 1 d . . .
O4 O 0.1802(3) 0.0097(2) 0.1598(3) 0.0398(11) Uani 1 1 d . . .
C37 C 0.2847(4) 0.1096(4) 0.2644(4) 0.0378(16) Uani 1 1 d . . .
F1 F 0.2495(3) 0.0868(2) 0.3353(2) 0.0534(10) Uani 1 1 d . . .
F2 F 0.3598(3) 0.0655(3) 0.2654(2) 0.0651(12) Uani 1 1 d . . .
F3 F 0.3098(2) 0.1885(2) 0.2774(2) 0.0514(10) Uani 1 1 d . . .

loop_
_atom_site_aniso_label
_atom_site_aniso_U_11
_atom_site_aniso_U_22
_atom_site_aniso_U_33
_atom_site_aniso_U_23
_atom_site_aniso_U_13
_atom_site_aniso_U_12
Fe1 0.0353(5) 0.0219(4) 0.0216(5) 0.0043(4) 0.0100(4) 0.0007(4)
Cl1 0.0413(9) 0.0278(8) 0.0267(8) 0.0029(6) 0.0067(6) -0.0027(7)
Cl2 0.0659(12) 0.0433(10) 0.0335(9) 0.0043(8) 0.0073(8) -0.0221(9)
N1 0.032(3) 0.026(3) 0.023(3) 0.008(2) 0.007(2) 0.006(2)
N2 0.031(3) 0.025(3) 0.020(3) 0.000(2) 0.007(2) 0.000(2)
N3 0.037(3) 0.027(3) 0.015(2) -0.001(2) 0.007(2) -0.001(2)
C1 0.036(4) 0.026(3) 0.025(3) 0.005(3) 0.013(3) -0.005(3)
C2 0.035(4) 0.027(3) 0.023(3) 0.010(3) 0.009(3) -0.002(3)
C3 0.035(4) 0.027(3) 0.018(3) 0.008(3) 0.007(2) -0.003(3)
C4 0.036(4) 0.031(3) 0.021(3) 0.004(3) 0.010(2) -0.003(3)
C5 0.027(3) 0.030(3) 0.024(3) 0.003(3) 0.009(2) 0.000(3)
C6 0.030(3) 0.026(3) 0.025(3) 0.005(3) 0.009(3) -0.006(3)
C7 0.039(4) 0.019(3) 0.024(3) 0.005(3) 0.003(3) 0.003(3)
C8 0.031(3) 0.022(3) 0.023(3) 0.008(3) 0.004(3) 0.009(3)
C9 0.032(4) 0.035(4) 0.026(3) 0.005(3) 0.010(3) 0.010(3)
C10 0.032(4) 0.041(4) 0.040(4) 0.005(3) 0.004(3) 0.000(3)
C11 0.033(4) 0.046(4) 0.040(4) 0.015(3) 0.011(3) 0.005(3)
C12 0.039(4) 0.042(4) 0.028(4) 0.009(3) 0.009(3) 0.009(3)
C13 0.042(4) 0.024(3) 0.031(4) 0.007(3) 0.011(3) 0.008(3)
C14 0.064(5) 0.034(4) 0.025(4) 0.003(3) 0.016(3) 0.003(3)
C15 0.034(4) 0.020(3) 0.024(3) 0.005(3) 0.014(3) 0.003(3)
C16 0.035(4) 0.021(3) 0.026(3) 0.002(3) 0.009(3) 0.006(3)
C17 0.029(4) 0.034(4) 0.022(3) -0.001(3) 0.006(3) 0.003(3)
C18 0.035(4) 0.040(4) 0.029(4) -0.004(3) 0.016(3) -0.004(3)
C19 0.041(4) 0.029(4) 0.042(4) -0.010(3) 0.011(3) -0.004(3)
C20 0.037(4) 0.031(4) 0.022(3) 0.000(3) 0.000(3) 0.002(3)
C21 0.032(4) 0.024(3) 0.026(3) 0.000(3) 0.007(3) 0.005(3)
C22 0.044(4) 0.035(4) 0.025(3) 0.000(3) 0.005(3) -0.004(3)
C23 0.036(4) 0.030(4) 0.019(3) 0.002(3) 0.007(3) 0.009(3)
C24 0.040(4) 0.027(3) 0.026(4) 0.001(3) 0.012(3) 0.012(3)
C25 0.050(4) 0.029(4) 0.034(4) 0.009(3) 0.020(3) 0.012(3)
C26 0.060(5) 0.040(4) 0.037(4) 0.007(3) 0.019(3) 0.015(4)
C27 0.069(5) 0.026(4) 0.044(5) 0.015(3) 0.034(4) 0.015(3)
C28 0.058(4) 0.026(4) 0.045(4) -0.006(3) 0.023(3) 0.003(3)
C29 0.053(4) 0.021(3) 0.024(3) 0.000(3) 0.017(3) 0.008(3)
C30 0.057(5) 0.039(4) 0.033(4) -0.002(3) 0.006(3) -0.006(3)
O1 0.047(2) 0.023(2) 0.017(2) 0.0030(17) 0.0105(17) -0.0035(18)
C31 0.041(4) 0.020(3) 0.023(3) 0.005(3) 0.010(3) 0.002(3)
C32 0.033(4) 0.021(3) 0.032(4) 0.004(3) 0.007(3) 0.007(3)
C33 0.045(4) 0.037(4) 0.019(3) 0.002(3) 0.008(3) 0.005(3)
C34 0.039(4) 0.052(4) 0.028(4) 0.012(3) 0.017(3) 0.003(3)
C35 0.033(4) 0.049(4) 0.033(4) 0.011(3) 0.011(3) -0.002(3)
C36 0.034(4) 0.028(4) 0.037(4) 0.004(3) 0.007(3) 0.002(3)
S1 0.0373(9) 0.0261(8) 0.0275(9) -0.0011(7) 0.0098(7) -0.0021(7)
O2 0.060(3) 0.044(3) 0.024(2) 0.001(2) 0.016(2) -0.015(2)
O3 0.044(3) 0.027(2) 0.042(3) -0.004(2) 0.008(2) 0.006(2)
O4 0.044(3) 0.028(2) 0.053(3) -0.009(2) 0.022(2) -0.0042(19)
C37 0.051(4) 0.032(4) 0.033(4) 0.002(3) 0.014(3) 0.004(3)
F1 0.088(3) 0.047(2) 0.027(2) 0.0060(18) 0.0161(19) 0.007(2)
F2 0.056(3) 0.086(3) 0.048(2) -0.019(2) -0.0028(19) 0.028(2)
F3 0.069(3) 0.047(2) 0.033(2) -0.0047(19) 0.0001(18) -0.014(2)

loop_
_atom_type_symbol
_atom_type_description
_atom_type_scat_dispersion_real
_atom_type_scat_dispersion_imag
_atom_type_scat_source
C C 0.0033 0.0016 'International Tables Vol C Tables 4.2.6.8 and 6.1.1.4'
H H 0.0000 0.0000 'International Tables Vol C Tables 4.2.6.8 and 6.1.1.4'
N N 0.0061 0.0033 'International Tables Vol C Tables 4.2.6.8 and 6.1.1.4'
O O 0.0106 0.0060 'International Tables Vol C Tables 4.2.6.8 and 6.1.1.4'
F F 0.0171 0.0103 'International Tables Vol C Tables 4.2.6.8 and 6.1.1.4'
S S 0.1246 0.1234 'International Tables Vol C Tables 4.2.6.8 and 6.1.1.4'
Cl Cl 0.1484 0.1585 'International Tables Vol C Tables 4.2.6.8 and 6.1.1.4'
Fe Fe 0.3463 0.8444 'International Tables Vol C Tables 4.2.6.8 and 6.1.1.4'

loop_
_geom_angle_atom_site_label_1
_geom_angle_atom_site_label_2
_geom_angle_atom_site_label_3
_geom_angle
_geom_angle_site_symmetry_1
_geom_angle_site_symmetry_3
_geom_angle_publ_flag
O1 Fe1 N1 130.76(16) . . ?
O1 Fe1 N3 110.40(17) . . ?
N1 Fe1 N3 97.81(17) . . ?
O1 Fe1 N2 127.84(16) . . ?
N1 Fe1 N2 88.44(16) . . ?
N3 Fe1 N2 92.66(16) . . ?
C7 N1 C1 119.1(5) . . ?
C7 N1 Fe1 126.2(4) . . ?
C1 N1 Fe1 114.7(3) . . ?
C15 N2 C3 114.8(4) . . ?
C15 N2 Fe1 134.7(4) . . ?
C3 N2 Fe1 110.5(3) . . ?
C23 N3 C5 116.2(5) . . ?
C23 N3 Fe1 131.4(4) . . ?
C5 N3 Fe1 112.3(3) . . ?
N1 C1 C6 111.5(4) . . ?
N1 C1 C2 107.3(4) . . ?
C6 C1 C2 111.5(4) . . ?
N1 C1 H1 108.8 . . ?
C6 C1 H1 108.8 . . ?
C2 C1 H1 108.8 . . ?
C3 C2 C1 114.0(4) . . ?
C3 C2 H2A 108.8 . . ?
C1 C2 H2A 108.8 . . ?
C3 C2 H2B 108.8 . . ?
C1 C2 H2B 108.8 . . ?
H2A C2 H2B 107.7 . . ?
N2 C3 C4 112.6(4) . . ?
N2 C3 C2 111.6(4) . . ?
C4 C3 C2 110.6(5) . . ?
N2 C3 H3 107.2 . . ?
C4 C3 H3 107.2 . . ?
C2 C3 H3 107.2 . . ?
C3 C4 C5 115.4(4) . . ?
C3 C4 H4A 108.4 . . ?
C5 C4 H4A 108.4 . . ?
C3 C4 H4B 108.4 . . ?
C5 C4 H4B 108.4 . . ?
H4A C4 H4B 107.5 . . ?
N3 C5 C4 108.6(4) . . ?
N3 C5 C6 111.3(4) . . ?
C4 C5 C6 111.7(4) . . ?
N3 C5 H5 108.4 . . ?
C4 C5 H5 108.4 . . ?
C6 C5 H5 108.4 . . ?
C1 C6 C5 115.9(5) . . ?
C1 C6 H6A 108.3 . . ?
C5 C6 H6A 108.3 . . ?
C1 C6 H6B 108.3 . . ?
C5 C6 H6B 108.3 . . ?
H6A C6 H6B 107.4 . . ?
N1 C7 C8 121.5(5) . . ?
N1 C7 H7 119.3 . . ?
C8 C7 H7 119.3 . . ?
C9 C8 C13 119.7(5) . . ?
C9 C8 C7 119.2(5) . . ?
C13 C8 C7 121.1(5) . . ?
C8 C9 C10 122.0(5) . . ?
C8 C9 H9 119.0 . . ?
C10 C9 H9 119.0 . . ?
C9 C10 C11 118.3(6) . . ?
C9 C10 H10 120.8 . . ?
C11 C10 H10 120.8 . . ?
C12 C11 C10 120.6(6) . . ?
C12 C11 H11 119.7 . . ?
C10 C11 H11 119.7 . . ?
C11 C12 C13 122.4(6) . . ?
C11 C12 H12 118.8 . . ?
C13 C12 H12 118.8 . . ?
C12 C13 C8 117.0(5) . . ?
C12 C13 C14 122.1(5) . . ?
C8 C13 C14 120.9(5) . . ?
C13 C14 H14A 109.5 . . ?
C13 C14 H14B 109.5 . . ?
H14A C14 H14B 109.5 . . ?
C13 C14 H14C 109.5 . . ?
H14A C14 H14C 109.5 . . ?
H14B C14 H14C 109.5 . . ?
N2 C15 C16 130.7(5) . . ?
N2 C15 H15 114.7 . . ?
C16 C15 H15 114.7 . . ?
C21 C16 C17 117.3(5) . . ?
C21 C16 C15 119.5(5) . . ?
C17 C16 C15 123.2(5) . . ?
C18 C17 C16 121.3(5) . . ?
C18 C17 H17 119.4 . . ?
C16 C17 H17 119.4 . . ?
C17 C18 C19 120.9(5) . . ?
C17 C18 H18 119.6 . . ?
C19 C18 H18 119.6 . . ?
C20 C19 C18 118.7(6) . . ?
C20 C19 H19 120.6 . . ?
C18 C19 H19 120.6 . . ?
C21 C20 C19 122.1(5) . . ?
C21 C20 H20 119.0 . . ?
C19 C20 H20 119.0 . . ?
C20 C21 C16 119.6(5) . . ?
C20 C21 C22 118.8(5) . . ?
C16 C21 C22 121.6(5) . . ?
C21 C22 H22A 109.5 . . ?
C21 C22 H22B 109.5 . . ?
H22A C22 H22B 109.5 . . ?
C21 C22 H22C 109.5 . . ?
H22A C22 H22C 109.5 . . ?
H22B C22 H22C 109.5 . . ?
N3 C23 C24 125.0(5) . . ?
N3 C23 H23 117.5 . . ?
C24 C23 H23 117.5 . . ?
C29 C24 C25 121.3(5) . . ?
C29 C24 C23 121.6(5) . . ?
C25 C24 C23 117.0(5) . . ?
C26 C25 C24 119.5(6) . . ?
C26 C25 H25 120.3 . . ?
C24 C25 H25 120.3 . . ?
C27 C26 C25 119.9(6) . . ?
C27 C26 H26 120.1 . . ?
C25 C26 H26 120.1 . . ?
C26 C27 C28 121.6(6) . . ?
C26 C27 H27 119.2 . . ?
C28 C27 H27 119.2 . . ?
C27 C28 C29 120.1(6) . . ?
C27 C28 H28 120.0 . . ?
C29 C28 H28 120.0 . . ?
C24 C29 C28 117.6(5) . . ?
C24 C29 C30 122.9(5) . . ?
C28 C29 C30 119.4(6) . . ?
C29 C30 H30A 109.5 . . ?
C29 C30 H30B 109.5 . . ?
H30A C30 H30B 109.5 . . ?
C29 C30 H30C 109.5 . . ?
H30A C30 H30C 109.5 . . ?
H30B C30 H30C 109.5 . . ?
C31 O1 Fe1 140.1(3) . . ?
O1 C31 C32 123.8(5) . . ?
O1 C31 C36 121.3(5) . . ?
C32 C31 C36 114.9(5) . . ?
C31 C32 C33 123.3(5) . . ?
C31 C32 Cl1 118.1(4) . . ?
C33 C32 Cl1 118.6(4) . . ?
C34 C33 C32 118.8(5) . . ?
C34 C33 H33 120.6 . . ?
C32 C33 H33 120.6 . . ?
C33 C34 C35 120.3(5) . . ?
C33 C34 H34 119.9 . . ?
C35 C34 H34 119.9 . . ?
C34 C35 C36 119.4(6) . . ?
C34 C35 H35 120.3 . . ?
C36 C35 H35 120.3 . . ?
C35 C36 C31 123.2(6) . . ?
C35 C36 Cl2 119.1(5) . . ?
C31 C36 Cl2 117.7(4) . . ?
O4 S1 O3 115.4(2) . . ?
O4 S1 O2 115.0(2) . . ?
O3 S1 O2 115.3(3) . . ?
O4 S1 C37 103.4(3) . . ?
O3 S1 C37 102.7(3) . . ?
O2 S1 C37 102.3(3) . . ?
F2 C37 F3 108.0(5) . . ?
F2 C37 F1 107.7(5) . . ?
F3 C37 F1 106.5(5) . . ?
F2 C37 S1 112.7(4) . . ?
F3 C37 S1 111.6(4) . . ?
F1 C37 S1 110.1(4) . . ?

loop_
_geom_bond_atom_site_label_1
_geom_bond_atom_site_label_2
_geom_bond_distance
_geom_bond_site_symmetry_2
_geom_bond_publ_flag
Fe1 O1 1.865(3) . ?
Fe1 N1 2.061(5) . ?
Fe1 N3 2.070(5) . ?
Fe1 N2 2.132(4) . ?
Cl1 C32 1.745(6) . ?
Cl2 C36 1.723(6) . ?
N1 C7 1.265(6) . ?
N1 C1 1.475(6) . ?
N2 C15 1.263(6) . ?
N2 C3 1.496(6) . ?
N3 C23 1.268(6) . ?
N3 C5 1.480(6) . ?
C1 C6 1.516(7) . ?
C1 C2 1.536(7) . ?
C1 H1 1.0000 . ?
C2 C3 1.519(7) . ?
C2 H2A 0.9900 . ?
C2 H2B 0.9900 . ?
C3 C4 1.508(7) . ?
C3 H3 1.0000 . ?
C4 C5 1.521(7) . ?
C4 H4A 0.9900 . ?
C4 H4B 0.9900 . ?
C5 C6 1.533(7) . ?
C5 H5 1.0000 . ?
C6 H6A 0.9900 . ?
C6 H6B 0.9900 . ?
C7 C8 1.446(7) . ?
C7 H7 0.9500 . ?
C8 C9 1.373(7) . ?
C8 C13 1.425(7) . ?
C9 C10 1.373(7) . ?
C9 H9 0.9500 . ?
C10 C11 1.381(8) . ?
C10 H10 0.9500 . ?
C11 C12 1.368(8) . ?
C11 H11 0.9500 . ?
C12 C13 1.376(8) . ?
C12 H12 0.9500 . ?
C13 C14 1.479(8) . ?
C14 H14A 0.9800 . ?
C14 H14B 0.9800 . ?
C14 H14C 0.9800 . ?
C15 C16 1.444(7) . ?
C15 H15 0.9500 . ?
C16 C21 1.412(7) . ?
C16 C17 1.418(7) . ?
C17 C18 1.351(7) . ?
C17 H17 0.9500 . ?
C18 C19 1.381(8) . ?
C18 H18 0.9500 . ?
C19 C20 1.378(8) . ?
C19 H19 0.9500 . ?
C20 C21 1.366(7) . ?
C20 H20 0.9500 . ?
C21 C22 1.500(7) . ?
C22 H22A 0.9800 . ?
C22 H22B 0.9800 . ?
C22 H22C 0.9800 . ?
C23 C24 1.467(8) . ?
C23 H23 0.9500 . ?
C24 C29 1.379(8) . ?
C24 C25 1.400(8) . ?
C25 C26 1.368(8) . ?
C25 H25 0.9500 . ?
C26 C27 1.350(8) . ?
C26 H26 0.9500 . ?
C27 C28 1.383(8) . ?
C27 H27 0.9500 . ?
C28 C29 1.399(8) . ?
C28 H28 0.9500 . ?
C29 C30 1.487(8) . ?
C30 H30A 0.9800 . ?
C30 H30B 0.9800 . ?
C30 H30C 0.9800 . ?
O1 C31 1.317(6) . ?
C31 C32 1.385(7) . ?
C31 C36 1.390(7) . ?
C32 C33 1.390(7) . ?
C33 C34 1.369(8) . ?
C33 H33 0.9500 . ?
C34 C35 1.371(8) . ?
C34 H34 0.9500 . ?
C35 C36 1.376(8) . ?
C35 H35 0.9500 . ?
S1 O4 1.419(4) . ?
S1 O3 1.426(4) . ?
S1 O2 1.438(4) . ?
S1 C37 1.812(6) . ?
C37 F2 1.310(6) . ?
C37 F3 1.329(6) . ?
C37 F1 1.336(6) . ?

loop_
_geom_torsion_atom_site_label_1
_geom_torsion_atom_site_label_2
_geom_torsion_atom_site_label_3
_geom_torsion_atom_site_label_4
_geom_torsion
_geom_torsion_site_symmetry_1
_geom_torsion_site_symmetry_2
_geom_torsion_site_symmetry_3
_geom_torsion_site_symmetry_4
_geom_torsion_publ_flag
O1 Fe1 N1 C7 16.7(5) . . . . ?
N3 Fe1 N1 C7 142.4(4) . . . . ?
N2 Fe1 N1 C7 -125.1(5) . . . . ?
O1 Fe1 N1 C1 -162.1(3) . . . . ?
N3 Fe1 N1 C1 -36.4(4) . . . . ?
N2 Fe1 N1 C1 56.0(3) . . . . ?
O1 Fe1 N2 C15 -16.2(6) . . . . ?
N1 Fe1 N2 C15 127.5(5) . . . . ?
N3 Fe1 N2 C15 -134.7(5) . . . . ?
O1 Fe1 N2 C3 164.7(3) . . . . ?
N1 Fe1 N2 C3 -51.6(3) . . . . ?
N3 Fe1 N2 C3 46.2(3) . . . . ?
O1 Fe1 N3 C23 0.3(5) . . . . ?
N1 Fe1 N3 C23 -138.7(5) . . . . ?
N2 Fe1 N3 C23 132.5(5) . . . . ?
O1 Fe1 N3 C5 176.9(3) . . . . ?
N1 Fe1 N3 C5 38.0(3) . . . . ?
N2 Fe1 N3 C5 -50.8(3) . . . . ?
C7 N1 C1 C6 -125.6(5) . . . . ?
Fe1 N1 C1 C6 53.3(5) . . . . ?
C7 N1 C1 C2 112.0(5) . . . . ?
Fe1 N1 C1 C2 -69.0(5) . . . . ?
N1 C1 C2 C3 71.6(6) . . . . ?
C6 C1 C2 C3 -50.7(6) . . . . ?
C15 N2 C3 C4 121.0(5) . . . . ?
Fe1 N2 C3 C4 -59.7(5) . . . . ?
C15 N2 C3 C2 -113.9(5) . . . . ?
Fe1 N2 C3 C2 65.4(5) . . . . ?
C1 C2 C3 N2 -72.9(6) . . . . ?
C1 C2 C3 C4 53.3(6) . . . . ?
N2 C3 C4 C5 73.3(6) . . . . ?
C2 C3 C4 C5 -52.3(6) . . . . ?
C23 N3 C5 C4 -116.6(5) . . . . ?
Fe1 N3 C5 C4 66.2(4) . . . . ?
C23 N3 C5 C6 120.1(5) . . . . ?
Fe1 N3 C5 C6 -57.1(5) . . . . ?
C3 C4 C5 N3 -75.0(6) . . . . ?
C3 C4 C5 C6 48.0(6) . . . . ?
N1 C1 C6 C5 -73.2(6) . . . . ?
C2 C1 C6 C5 46.7(6) . . . . ?
N3 C5 C6 C1 76.4(6) . . . . ?
C4 C5 C6 C1 -45.2(6) . . . . ?
C1 N1 C7 C8 -170.3(5) . . . . ?
Fe1 N1 C7 C8 10.9(7) . . . . ?
N1 C7 C8 C9 37.8(8) . . . . ?
N1 C7 C8 C13 -142.6(5) . . . . ?
C13 C8 C9 C10 1.8(8) . . . . ?
C7 C8 C9 C10 -178.5(5) . . . . ?
C8 C9 C10 C11 -2.4(9) . . . . ?
C9 C10 C11 C12 1.9(9) . . . . ?
C10 C11 C12 C13 -0.9(9) . . . . ?
C11 C12 C13 C8 0.2(8) . . . . ?
C11 C12 C13 C14 177.8(5) . . . . ?
C9 C8 C13 C12 -0.7(8) . . . . ?
C7 C8 C13 C12 179.7(5) . . . . ?
C9 C8 C13 C14 -178.3(5) . . . . ?
C7 C8 C13 C14 2.1(8) . . . . ?
C3 N2 C15 C16 175.2(5) . . . . ?
Fe1 N2 C15 C16 -3.9(9) . . . . ?
N2 C15 C16 C21 -177.5(5) . . . . ?
N2 C15 C16 C17 -0.4(9) . . . . ?
C21 C16 C17 C18 3.9(8) . . . . ?
C15 C16 C17 C18 -173.3(5) . . . . ?
C16 C17 C18 C19 -0.9(9) . . . . ?
C17 C18 C19 C20 -1.6(9) . . . . ?
C18 C19 C20 C21 0.9(9) . . . . ?
C19 C20 C21 C16 2.2(8) . . . . ?
C19 C20 C21 C22 -179.7(5) . . . . ?
C17 C16 C21 C20 -4.5(8) . . . . ?
C15 C16 C21 C20 172.8(5) . . . . ?
C17 C16 C21 C22 177.4(5) . . . . ?
C15 C16 C21 C22 -5.3(8) . . . . ?
C5 N3 C23 C24 172.9(5) . . . . ?
Fe1 N3 C23 C24 -10.6(8) . . . . ?
N3 C23 C24 C29 -54.6(8) . . . . ?
N3 C23 C24 C25 129.1(6) . . . . ?
C29 C24 C25 C26 3.3(8) . . . . ?
C23 C24 C25 C26 179.6(5) . . . . ?
C24 C25 C26 C27 -2.7(9) . . . . ?
C25 C26 C27 C28 1.0(9) . . . . ?
C26 C27 C28 C29 0.2(9) . . . . ?
C25 C24 C29 C28 -2.0(8) . . . . ?
C23 C24 C29 C28 -178.1(5) . . . . ?
C25 C24 C29 C30 174.8(5) . . . . ?
C23 C24 C29 C30 -1.3(8) . . . . ?
C27 C28 C29 C24 0.3(8) . . . . ?
C27 C28 C29 C30 -176.7(5) . . . . ?
N1 Fe1 O1 C31 35.8(6) . . . . ?
N3 Fe1 O1 C31 -85.0(5) . . . . ?
N2 Fe1 O1 C31 164.4(5) . . . . ?
Fe1 O1 C31 C32 14.5(9) . . . . ?
Fe1 O1 C31 C36 -165.0(4) . . . . ?
O1 C31 C32 C33 -178.3(5) . . . . ?
C36 C31 C32 C33 1.2(8) . . . . ?
O1 C31 C32 Cl1 2.4(7) . . . . ?
C36 C31 C32 Cl1 -178.0(4) . . . . ?
C31 C32 C33 C34 -0.4(9) . . . . ?
Cl1 C32 C33 C34 178.9(4) . . . . ?
C32 C33 C34 C35 -0.4(9) . . . . ?
C33 C34 C35 C36 0.2(9) . . . . ?
C34 C35 C36 C31 0.8(9) . . . . ?
C34 C35 C36 Cl2 -180.0(5) . . . . ?
O1 C31 C36 C35 178.1(5) . . . . ?
C32 C31 C36 C35 -1.4(8) . . . . ?
O1 C31 C36 Cl2 -1.1(7) . . . . ?
C32 C31 C36 Cl2 179.3(4) . . . . ?
O4 S1 C37 F2 58.6(5) . . . . ?
O3 S1 C37 F2 179.0(4) . . . . ?
O2 S1 C37 F2 -61.2(5) . . . . ?
O4 S1 C37 F3 -179.6(4) . . . . ?
O3 S1 C37 F3 -59.3(5) . . . . ?
O2 S1 C37 F3 60.5(5) . . . . ?
O4 S1 C37 F1 -61.6(4) . . . . ?
O3 S1 C37 F1 58.8(5) . . . . ?
O2 S1 C37 F1 178.6(4) . . . . ?
